data_7218374
loop_
_publ_author_name
'Meng, Xiangtai'
'Liu, yufen'
'Zhang, qi'
'Du, yanlong'
'Yu, aimin'
'Zhang, Kui'

_publ_section_title
;
 Convenient Synthesis of Substituted Tetrahydrofuran via Lewis Base
 Catalyzed [3+2] Domino Reactions
;
_journal_name_full 'RSC Adv.'
_journal_paper_doi 10.1039/C4RA09249J
_journal_year 2014
_chemical_formula_sum 'C20 H21 N O6'
_chemical_formula_weight 371.38
_chemical_name_systematic
; 
 ? 
;
_space_group_IT_number 2
_symmetry_space_group_name_Hall '-P 1'
_symmetry_space_group_name_H-M 'P -1'
_atom_sites_solution_hydrogens geom
_atom_sites_solution_primary direct
_atom_sites_solution_secondary difmap
_audit_creation_method SHELXL-97
_cell_angle_alpha 71.91(3)
_cell_angle_beta 87.24(3)
_cell_angle_gamma 82.88(3)
_cell_formula_units_Z 2
_cell_length_a 5.5637(11)
_cell_length_b 12.141(2)
_cell_length_c 13.461(3)
_cell_measurement_temperature 113(2)
_cell_volume 857.6(3)
_computing_structure_refinement 'SHELXL-97 (Sheldrick, 1997)'
_computing_structure_solution 'SHELXS-97 (Sheldrick, 1990)'
_diffrn_ambient_temperature 113(2)
_diffrn_measured_fraction_theta_full 0.983
_diffrn_measured_fraction_theta_max 0.983
_diffrn_radiation_monochromator graphite
_diffrn_radiation_source 'fine-focus sealed tube'
_diffrn_radiation_type MoK\a
_diffrn_radiation_wavelength 0.71073
_diffrn_reflns_av_R_equivalents 0.0304
_diffrn_reflns_av_sigmaI/netI 0.0459
_diffrn_reflns_limit_h_max 7
_diffrn_reflns_limit_h_min -7
_diffrn_reflns_limit_k_max 15
_diffrn_reflns_limit_k_min -14
_diffrn_reflns_limit_l_max 17
_diffrn_reflns_limit_l_min -17
_diffrn_reflns_number 8688
_diffrn_reflns_theta_full 27.92
_diffrn_reflns_theta_max 27.92
_diffrn_reflns_theta_min 1.59
_exptl_absorpt_coefficient_mu 0.107
_exptl_absorpt_correction_T_max 0.9873
_exptl_absorpt_correction_T_min 0.9831
_exptl_crystal_density_diffrn 1.438
_exptl_crystal_density_method 'not measured'
_exptl_crystal_F_000 392
_exptl_crystal_size_max 0.16
_exptl_crystal_size_mid 0.14
_exptl_crystal_size_min 0.12
_refine_diff_density_max 0.297
_refine_diff_density_min -0.298
_refine_diff_density_rms 0.085
_refine_ls_extinction_method none
_refine_ls_goodness_of_fit_ref 0.902
_refine_ls_hydrogen_treatment mixed
_refine_ls_matrix_type full
_refine_ls_number_parameters 246
_refine_ls_number_reflns 4045
_refine_ls_number_restraints 0
_refine_ls_restrained_S_all 0.902
_refine_ls_R_factor_all 0.0489
_refine_ls_R_factor_gt 0.0349
_refine_ls_shift/su_max 0.000
_refine_ls_shift/su_mean 0.000
_refine_ls_structure_factor_coef Fsqd
_refine_ls_weighting_details 'calc w=1/[\s^2^(Fo^2^)+(0.0745P)^2^+0.0413P] where P=(Fo^2^+2Fc^2^)/3'
_refine_ls_weighting_scheme calc
_refine_ls_wR_factor_gt 0.0958
_refine_ls_wR_factor_ref 0.1052
_reflns_number_gt 2956
_reflns_number_total 4045
_reflns_threshold_expression >2sigma(I)
_cod_data_source_file c4ra09249j4.cif
_cod_data_source_block shelxl
_cod_database_code 7218374

loop_
_symmetry_equiv_pos_as_xyz
'x, y, z'
'-x, -y, -z'

loop_
_atom_site_label
_atom_site_type_symbol
_atom_site_fract_x
_atom_site_fract_y
_atom_site_fract_z
_atom_site_U_iso_or_equiv
_atom_site_adp_type
_atom_site_occupancy
_atom_site_symmetry_multiplicity
_atom_site_calc_flag
_atom_site_refinement_flags
C1 C 0.9728(2) 0.42733(10) 0.65148(9) 0.0122(2) Uani 1 1 d .
C2 C 1.1186(2) 0.50566(10) 0.66500(9) 0.0149(2) Uani 1 1 d .
H2 H 1.0963 0.5856 0.6245 0.018 Uiso 1 1 calc R
C3 C 1.2986(2) 0.46377(11) 0.73957(9) 0.0177(3) Uani 1 1 d .
H3 H 1.4000 0.5161 0.7509 0.021 Uiso 1 1 calc R
C4 C 1.3332(2) 0.34657(11) 0.79798(9) 0.0168(3) Uani 1 1 d .
H4 H 1.4554 0.3200 0.8497 0.020 Uiso 1 1 calc R
C5 C 1.1897(2) 0.26787(10) 0.78122(9) 0.0151(2) Uani 1 1 d .
H5 H 1.2156 0.1874 0.8199 0.018 Uiso 1 1 calc R
C6 C 1.0090(2) 0.30888(10) 0.70733(8) 0.0123(2) Uani 1 1 d .
C7 C 0.82575(19) 0.24786(10) 0.67254(9) 0.0122(2) Uani 1 1 d .
H7 H 0.7139 0.2176 0.7326 0.015 Uiso 1 1 calc R
C8 C 0.6845(2) 0.34797(10) 0.58961(9) 0.0129(2) Uani 1 1 d .
C9 C 0.93394(19) 0.14525(10) 0.63356(9) 0.0125(2) Uani 1 1 d .
H9 H 1.0429 0.0897 0.6884 0.015 Uiso 1 1 calc R
C10 C 1.0769(2) 0.18293(10) 0.52985(9) 0.0140(2) Uani 1 1 d .
H10A H 1.1019 0.2663 0.5108 0.017 Uiso 1 1 calc R
H10B H 1.2366 0.1355 0.5348 0.017 Uiso 1 1 calc R
C11 C 0.9210(2) 0.16206(10) 0.45204(9) 0.0136(2) Uani 1 1 d .
C12 C 0.9334(2) 0.19274(10) 0.34814(9) 0.0163(2) Uani 1 1 d .
H12 H 0.8128 0.1735 0.3108 0.020 Uiso 1 1 calc R
C13 C 1.1307(2) 0.25582(10) 0.29062(9) 0.0165(3) Uani 1 1 d .
C14 C 1.2739(2) 0.35141(12) 0.12025(10) 0.0241(3) Uani 1 1 d .
H14A H 1.2775 0.3384 0.0511 0.029 Uiso 1 1 calc R
H14B H 1.4359 0.3231 0.1518 0.029 Uiso 1 1 calc R
C15 C 1.2185(2) 0.47984(12) 0.10621(10) 0.0235(3) Uani 1 1 d .
H15A H 1.0526 0.5064 0.0810 0.035 Uiso 1 1 calc R
H15B H 1.3322 0.5228 0.0552 0.035 Uiso 1 1 calc R
H15C H 1.2348 0.4939 0.1733 0.035 Uiso 1 1 calc R
C16 C 0.7432(2) 0.08094(10) 0.60872(9) 0.0126(2) Uani 1 1 d .
C17 C 0.5893(2) 0.01242(10) 0.67052(9) 0.0144(2) Uani 1 1 d .
H17 H 0.4837 -0.0232 0.6397 0.017 Uiso 1 1 calc R
C18 C 0.5782(2) -0.00931(10) 0.78307(9) 0.0153(2) Uani 1 1 d .
C19 C 0.3674(2) -0.09843(12) 0.93839(9) 0.0209(3) Uani 1 1 d .
H19A H 0.3237 -0.0246 0.9551 0.025 Uiso 1 1 calc R
H19B H 0.5199 -0.1377 0.9746 0.025 Uiso 1 1 calc R
C20 C 0.1687(2) -0.17573(12) 0.97353(10) 0.0238(3) Uani 1 1 d .
H20A H 0.0176 -0.1352 0.9387 0.036 Uiso 1 1 calc R
H20B H 0.1465 -0.1945 1.0494 0.036 Uiso 1 1 calc R
H20C H 0.2123 -0.2479 0.9554 0.036 Uiso 1 1 calc R
N1 N 0.77848(17) 0.44808(8) 0.58299(7) 0.0135(2) Uani 1 1 d .
H1A H 0.7243 0.5172 0.5410 0.016 Uiso 1 1 calc R
O1 O 0.51640(14) 0.33960(7) 0.53811(6) 0.01669(19) Uani 1 1 d .
O2 O 0.74001(14) 0.09669(7) 0.50312(6) 0.01509(19) Uani 1 1 d .
O3 O 1.30227(15) 0.27940(8) 0.32807(7) 0.0216(2) Uani 1 1 d .
O4 O 1.09466(17) 0.28589(8) 0.18650(7) 0.0236(2) Uani 1 1 d .
O5 O 0.70595(16) 0.02617(8) 0.83437(7) 0.0199(2) Uani 1 1 d .
O6 O 0.39876(15) -0.07484(8) 0.82618(6) 0.0182(2) Uani 1 1 d .

loop_
_atom_site_aniso_label
_atom_site_aniso_U_11
_atom_site_aniso_U_22
_atom_site_aniso_U_33
_atom_site_aniso_U_23
_atom_site_aniso_U_13
_atom_site_aniso_U_12
C1 0.0122(5) 0.0140(6) 0.0112(5) -0.0054(4) 0.0005(4) -0.0005(4)
C2 0.0161(6) 0.0132(6) 0.0166(6) -0.0062(4) 0.0020(4) -0.0028(4)
C3 0.0155(6) 0.0216(6) 0.0205(6) -0.0120(5) 0.0010(4) -0.0053(5)
C4 0.0134(5) 0.0226(6) 0.0158(6) -0.0084(5) -0.0026(4) 0.0005(5)
C5 0.0150(5) 0.0157(6) 0.0136(6) -0.0040(4) 0.0001(4) 0.0003(4)
C6 0.0120(5) 0.0135(5) 0.0121(5) -0.0053(4) 0.0016(4) -0.0015(4)
C7 0.0116(5) 0.0111(5) 0.0131(5) -0.0025(4) -0.0002(4) -0.0012(4)
C8 0.0117(5) 0.0125(5) 0.0143(6) -0.0046(4) 0.0017(4) -0.0005(4)
C9 0.0112(5) 0.0108(5) 0.0151(6) -0.0034(4) -0.0012(4) -0.0006(4)
C10 0.0121(5) 0.0153(6) 0.0141(6) -0.0042(4) -0.0003(4) -0.0003(4)
C11 0.0120(5) 0.0096(5) 0.0186(6) -0.0043(4) 0.0006(4) 0.0002(4)
C12 0.0190(6) 0.0142(6) 0.0167(6) -0.0054(5) 0.0001(4) -0.0038(5)
C13 0.0198(6) 0.0142(6) 0.0155(6) -0.0058(5) 0.0015(5) 0.0010(5)
C14 0.0282(7) 0.0269(7) 0.0162(6) -0.0052(5) 0.0085(5) -0.0064(5)
C15 0.0237(6) 0.0259(7) 0.0191(6) -0.0042(5) 0.0039(5) -0.0045(5)
C16 0.0137(5) 0.0102(5) 0.0138(6) -0.0042(4) -0.0019(4) 0.0014(4)
C17 0.0146(5) 0.0114(5) 0.0170(6) -0.0038(4) -0.0013(4) -0.0016(4)
C18 0.0147(5) 0.0098(5) 0.0187(6) -0.0009(4) -0.0007(4) -0.0006(4)
C19 0.0254(7) 0.0232(7) 0.0134(6) -0.0029(5) 0.0017(5) -0.0077(5)
C20 0.0205(6) 0.0287(7) 0.0190(6) -0.0013(5) 0.0032(5) -0.0072(5)
N1 0.0137(5) 0.0104(5) 0.0154(5) -0.0021(4) -0.0029(4) -0.0012(4)
O1 0.0141(4) 0.0152(4) 0.0216(4) -0.0066(3) -0.0048(3) -0.0005(3)
O2 0.0170(4) 0.0148(4) 0.0137(4) -0.0036(3) -0.0003(3) -0.0045(3)
O3 0.0160(4) 0.0270(5) 0.0207(5) -0.0053(4) 0.0009(3) -0.0041(4)
O4 0.0310(5) 0.0272(5) 0.0138(4) -0.0052(4) 0.0038(4) -0.0118(4)
O5 0.0224(4) 0.0197(5) 0.0171(4) -0.0027(4) -0.0035(3) -0.0068(4)
O6 0.0200(4) 0.0206(5) 0.0138(4) -0.0030(3) 0.0018(3) -0.0085(4)

loop_
_atom_type_symbol
_atom_type_description
_atom_type_scat_dispersion_real
_atom_type_scat_dispersion_imag
_atom_type_scat_source
C C 0.0033 0.0016 'International Tables Vol C Tables 4.2.6.8 and 6.1.1.4'
H H 0.0000 0.0000 'International Tables Vol C Tables 4.2.6.8 and 6.1.1.4'
N N 0.0061 0.0033 'International Tables Vol C Tables 4.2.6.8 and 6.1.1.4'
O O 0.0106 0.0060 'International Tables Vol C Tables 4.2.6.8 and 6.1.1.4'

loop_
_geom_angle_atom_site_label_1
_geom_angle_atom_site_label_2
_geom_angle_atom_site_label_3
_geom_angle
C2 C1 C6 121.84(11)
C2 C1 N1 128.68(11)
C6 C1 N1 109.46(10)
C1 C2 C3 117.82(11)
C1 C2 H2 121.1
C3 C2 H2 121.1
C2 C3 C4 121.13(12)
C2 C3 H3 119.4
C4 C3 H3 119.4
C5 C4 C3 120.43(11)
C5 C4 H4 119.8
C3 C4 H4 119.8
C6 C5 C4 118.86(11)
C6 C5 H5 120.6
C4 C5 H5 120.6
C5 C6 C1 119.85(11)
C5 C6 C7 131.60(11)
C1 C6 C7 108.54(10)
C6 C7 C8 102.42(9)
C6 C7 C9 114.79(9)
C8 C7 C9 114.19(9)
C6 C7 H7 108.4
C8 C7 H7 108.4
C9 C7 H7 108.4
O1 C8 N1 125.77(11)
O1 C8 C7 126.14(11)
N1 C8 C7 108.09(10)
C16 C9 C10 103.05(9)
C16 C9 C7 112.60(9)
C10 C9 C7 113.74(10)
C16 C9 H9 109.1
C10 C9 H9 109.1
C7 C9 H9 109.1
C11 C10 C9 104.13(9)
C11 C10 H10A 110.9
C9 C10 H10A 110.9
C11 C10 H10B 110.9
C9 C10 H10B 110.9
H10A C10 H10B 108.9
C12 C11 O2 118.79(11)
C12 C11 C10 131.38(11)
O2 C11 C10 109.81(10)
C11 C12 C13 120.92(11)
C11 C12 H12 119.5
C13 C12 H12 119.5
O3 C13 O4 123.27(11)
O3 C13 C12 126.42(11)
O4 C13 C12 110.31(11)
O4 C14 C15 111.26(11)
O4 C14 H14A 109.4
C15 C14 H14A 109.4
O4 C14 H14B 109.4
C15 C14 H14B 109.4
H14A C14 H14B 108.0
C14 C15 H15A 109.5
C14 C15 H15B 109.5
H15A C15 H15B 109.5
C14 C15 H15C 109.5
H15A C15 H15C 109.5
H15B C15 H15C 109.5
C17 C16 O2 118.18(11)
C17 C16 C9 131.38(11)
O2 C16 C9 110.42(10)
C16 C17 C18 122.33(11)
C16 C17 H17 118.8
C18 C17 H17 118.8
O5 C18 O6 122.52(11)
O5 C18 C17 126.79(11)
O6 C18 C17 110.68(10)
O6 C19 C20 107.84(11)
O6 C19 H19A 110.1
C20 C19 H19A 110.1
O6 C19 H19B 110.1
C20 C19 H19B 110.1
H19A C19 H19B 108.5
C19 C20 H20A 109.5
C19 C20 H20B 109.5
H20A C20 H20B 109.5
C19 C20 H20C 109.5
H20A C20 H20C 109.5
H20B C20 H20C 109.5
C8 N1 C1 111.47(10)
C8 N1 H1A 124.3
C1 N1 H1A 124.3
C16 O2 C11 110.77(9)
C13 O4 C14 116.07(10)
C18 O6 C19 115.01(10)

loop_
_geom_bond_atom_site_label_1
_geom_bond_atom_site_label_2
_geom_bond_distance
C1 C2 1.3815(16)
C1 C6 1.3947(17)
C1 N1 1.4023(15)
C2 C3 1.3865(17)
C2 H2 0.9500
C3 C4 1.3899(18)
C3 H3 0.9500
C4 C5 1.3933(17)
C4 H4 0.9500
C5 C6 1.3832(16)
C5 H5 0.9500
C6 C7 1.5020(16)
C7 C8 1.5317(16)
C7 C9 1.5425(16)
C7 H7 1.0000
C8 O1 1.2227(14)
C8 N1 1.3582(15)
C9 C16 1.4995(16)
C9 C10 1.5420(16)
C9 H9 1.0000
C10 C11 1.4902(16)
C10 H10A 0.9900
C10 H10B 0.9900
C11 C12 1.3317(17)
C11 O2 1.3815(14)
C12 C13 1.4658(17)
C12 H12 0.9500
C13 O3 1.2047(15)
C13 O4 1.3524(15)
C14 O4 1.4467(16)
C14 C15 1.5051(19)
C14 H14A 0.9900
C14 H14B 0.9900
C15 H15A 0.9800
C15 H15B 0.9800
C15 H15C 0.9800
C16 C17 1.3401(16)
C16 O2 1.3750(14)
C17 C18 1.4545(17)
C17 H17 0.9500
C18 O5 1.2148(15)
C18 O6 1.3494(14)
C19 O6 1.4533(15)
C19 C20 1.5027(18)
C19 H19A 0.9900
C19 H19B 0.9900
C20 H20A 0.9800
C20 H20B 0.9800
C20 H20C 0.9800
N1 H1A 0.8800

loop_
_geom_torsion_atom_site_label_1
_geom_torsion_atom_site_label_2
_geom_torsion_atom_site_label_3
_geom_torsion_atom_site_label_4
_geom_torsion
C6 C1 C2 C3 -2.51(16)
N1 C1 C2 C3 179.04(10)
C1 C2 C3 C4 0.74(16)
C2 C3 C4 C5 1.27(17)
C3 C4 C5 C6 -1.51(17)
C4 C5 C6 C1 -0.22(16)
C4 C5 C6 C7 -179.23(11)
C2 C1 C6 C5 2.29(16)
N1 C1 C6 C5 -179.00(9)
C2 C1 C6 C7 -178.49(10)
N1 C1 C6 C7 0.22(12)
C5 C6 C7 C8 179.43(11)
C1 C6 C7 C8 0.34(11)
C5 C6 C7 C9 -56.24(16)
C1 C6 C7 C9 124.67(10)
C6 C7 C8 O1 179.14(10)
C9 C7 C8 O1 54.41(15)
C6 C7 C8 N1 -0.80(11)
C9 C7 C8 N1 -125.52(10)
C6 C7 C9 C16 174.97(9)
C8 C7 C9 C16 -67.18(13)
C6 C7 C9 C10 -68.27(13)
C8 C7 C9 C10 49.58(13)
C16 C9 C10 C11 13.03(11)
C7 C9 C10 C11 -109.17(11)
C9 C10 C11 C12 169.49(12)
C9 C10 C11 O2 -12.22(12)
O2 C11 C12 C13 -176.19(10)
C10 C11 C12 C13 2.0(2)
C11 C12 C13 O3 4.80(19)
C11 C12 C13 O4 -174.93(11)
C10 C9 C16 C17 167.94(12)
C7 C9 C16 C17 -69.10(16)
C10 C9 C16 O2 -10.28(11)
C7 C9 C16 O2 112.68(10)
O2 C16 C17 C18 -179.77(10)
C9 C16 C17 C18 2.13(19)
C16 C17 C18 O5 -2.77(19)
C16 C17 C18 O6 176.12(10)
O1 C8 N1 C1 -178.94(10)
C7 C8 N1 C1 0.99(12)
C2 C1 N1 C8 177.81(11)
C6 C1 N1 C8 -0.79(12)
C17 C16 O2 C11 -175.48(10)
C9 C16 O2 C11 3.00(12)
C12 C11 O2 C16 -175.31(10)
C10 C11 O2 C16 6.15(12)
O3 C13 O4 C14 -1.18(18)
C12 C13 O4 C14 178.56(10)
C15 C14 O4 C13 -84.66(14)
O5 C18 O6 C19 0.83(16)
C17 C18 O6 C19 -178.12(10)
C20 C19 O6 C18 -177.75(10)
